data_2234282
loop_
_publ_author_name
'Goh, Teik Beng'
'Mordi, Mohd Nizam'
'Mansor, Sharif Mahsufi'
'Rosli, Mohd Mustaqim'
'Fun, Hoong-Kun'

_publ_section_title
;
 Bis(6-methoxy-1-methyl-2,3,4,9-tetrahydro-1<i>H</i>-\b-carbolin-2-ium)
 tetrachloridozincate(II) dihydrate
;
_journal_coeditor_code IS5085
_journal_issue 4
_journal_name_full 'Acta Crystallographica Section E'
_journal_page_first m464
_journal_page_last m465
_journal_paper_doi 10.1107/S1600536812011130
_journal_volume 68
_journal_year 2012
_chemical_formula_iupac '(C13 H17 N2 O)2 [Zn Cl4], 2H2 O'
_chemical_formula_moiety '2(C13 H17 N2 O +), Cl4 Zn 2-, 2(H2 O)'
_chemical_formula_sum 'C26 H38 Cl4 N4 O4 Zn'
_chemical_formula_weight 677.77
_chemical_name_systematic
;
Bis(6-methoxy-1-methyl-2,3,4,9-tetrahydro-1<i>H</i>-\b-carbolin-2-ium)
tetrachloridozincate(II) dihydrate
;
_space_group_IT_number 14
_symmetry_cell_setting monoclinic
_symmetry_space_group_name_Hall '-P 2ybc'
_symmetry_space_group_name_H-M 'P 1 21/c 1'
_atom_sites_solution_hydrogens geom
_atom_sites_solution_primary direct
_atom_sites_solution_secondary difmap
_audit_creation_method SHELXL-97
_cell_angle_alpha 90.00
_cell_angle_beta 91.5160(10)
_cell_angle_gamma 90.00
_cell_formula_units_Z 4
_cell_length_a 7.33190(10)
_cell_length_b 18.5135(3)
_cell_length_c 22.0578(3)
_cell_measurement_reflns_used 6348
_cell_measurement_temperature 100.0(10)
_cell_measurement_theta_max 29.95
_cell_measurement_theta_min 2.39
_cell_volume 2993.06(8)
_computing_cell_refinement 'SAINT (Bruker, 2009)'
_computing_data_collection 'APEX2 (Bruker, 2009)'
_computing_data_reduction 'SAINT (Bruker, 2009)'
_computing_molecular_graphics 'SHELXTL (Sheldrick, 2008)'
_computing_publication_material
;
SHELXTL (Sheldrick, 2008) and PLATON (Spek, 2009)
;
_computing_structure_refinement 'SHELXTL (Sheldrick, 2008)'
_computing_structure_solution 'SHELXTL (Sheldrick, 2008)'
_diffrn_ambient_temperature 100.0(10)
_diffrn_measured_fraction_theta_full 0.996
_diffrn_measured_fraction_theta_max 0.996
_diffrn_measurement_device_type
;
Bruker SMART APEXII CCD area-detector
;
_diffrn_measurement_method '\f and \w scans'
_diffrn_radiation_monochromator graphite
_diffrn_radiation_source 'fine-focus sealed tube'
_diffrn_radiation_type MoK\a
_diffrn_radiation_wavelength 0.71073
_diffrn_reflns_av_R_equivalents 0.0600
_diffrn_reflns_av_sigmaI/netI 0.0609
_diffrn_reflns_limit_h_max 10
_diffrn_reflns_limit_h_min -10
_diffrn_reflns_limit_k_max 26
_diffrn_reflns_limit_k_min -25
_diffrn_reflns_limit_l_max 31
_diffrn_reflns_limit_l_min -29
_diffrn_reflns_number 33557
_diffrn_reflns_theta_full 30.08
_diffrn_reflns_theta_max 30.08
_diffrn_reflns_theta_min 2.15
_diffrn_standards_number 0
_exptl_absorpt_coefficient_mu 1.217
_exptl_absorpt_correction_T_max 0.8758
_exptl_absorpt_correction_T_min 0.6477
_exptl_absorpt_correction_type multi-scan
_exptl_absorpt_process_details '(<i>SADABS</i>; Bruker, 2009)'
_exptl_crystal_colour colourless
_exptl_crystal_density_diffrn 1.504
_exptl_crystal_density_method 'not measured'
_exptl_crystal_description block
_exptl_crystal_F_000 1408
_exptl_crystal_size_max 0.39
_exptl_crystal_size_mid 0.17
_exptl_crystal_size_min 0.11
_refine_diff_density_max 0.701
_refine_diff_density_min -0.423
_refine_ls_extinction_method none
_refine_ls_goodness_of_fit_ref 1.026
_refine_ls_hydrogen_treatment constr
_refine_ls_matrix_type full
_refine_ls_number_parameters 356
_refine_ls_number_reflns 8753
_refine_ls_number_restraints 0
_refine_ls_restrained_S_all 1.026
_refine_ls_R_factor_all 0.0712
_refine_ls_R_factor_gt 0.0432
_refine_ls_shift/su_max 0.001
_refine_ls_shift/su_mean 0.000
_refine_ls_structure_factor_coef Fsqd
_refine_ls_weighting_details 'calc w=1/[\s^2^(Fo^2^)+(0.0340P)^2^+2.4492P] where P=(Fo^2^+2Fc^2^)/3'
_refine_ls_weighting_scheme calc
_refine_ls_wR_factor_gt 0.0878
_refine_ls_wR_factor_ref 0.0979
_reflns_number_gt 6404
_reflns_number_total 8753
_reflns_threshold_expression I>2\s(I)
_cod_data_source_file is5085.cif
_cod_data_source_block I
_cod_original_sg_symbol_H-M 'P 21/c'
_cod_database_code 2234282
_cod_database_fobs_code 2234282

loop_
_symmetry_equiv_pos_as_xyz
'x, y, z'
'-x, y+1/2, -z+1/2'
'-x, -y, -z'
'x, -y-1/2, z-1/2'

loop_
_atom_site_type_symbol
_atom_site_label
_atom_site_fract_x
_atom_site_fract_y
_atom_site_fract_z
_atom_site_U_iso_or_equiv
_atom_site_adp_type
_atom_site_calc_flag
_atom_site_refinement_flags
_atom_site_occupancy
_atom_site_symmetry_multiplicity
Zn Zn1 0.26573(4) 0.962442(15) 0.338408(12) 0.01473(7) Uani d . 1 1
Cl Cl1 -0.01952(8) 0.92451(3) 0.36215(3) 0.01755(12) Uani d . 1 1
Cl Cl2 0.24649(10) 0.99951(4) 0.24105(3) 0.02531(15) Uani d . 1 1
Cl Cl3 0.34993(9) 1.05252(3) 0.40340(3) 0.02075(13) Uani d . 1 1
Cl Cl4 0.47209(9) 0.87115(3) 0.34904(3) 0.02156(13) Uani d . 1 1
O O1A 0.0570(3) 0.33708(9) 0.60925(7) 0.0208(4) Uani d . 1 1
N N1A 0.2953(3) 0.22751(11) 0.39336(9) 0.0168(4) Uani d . 1 1
H H1NA 0.3328 0.1841 0.3806 0.020 Uiso d R 1 1
N N2A 0.2749(3) 0.35932(11) 0.26700(9) 0.0206(5) Uani d . 1 1
H H2NA 0.3187 0.3633 0.2343 0.025 Uiso d R 1 1
H H3NA 0.1567 0.3510 0.2614 0.025 Uiso d R 1 1
C C1A 0.2379(3) 0.24608(13) 0.45051(11) 0.0155(5) Uani d . 1 1
C C2A 0.2228(3) 0.20436(13) 0.50269(11) 0.0176(5) Uani d . 1 1
H H2AA 0.2534 0.1545 0.5027 0.021 Uiso calc R 1 1
C C3A 0.1624(3) 0.23764(13) 0.55412(11) 0.0183(5) Uani d . 1 1
H H3AA 0.1514 0.2104 0.5904 0.022 Uiso calc R 1 1
C C4A 0.1165(3) 0.31170(13) 0.55381(11) 0.0161(5) Uani d . 1 1
C C5A 0.1324(3) 0.35399(13) 0.50265(11) 0.0159(5) Uani d . 1 1
H H5AA 0.1023 0.4039 0.5031 0.019 Uiso calc R 1 1
C C6A 0.1949(3) 0.32041(12) 0.44983(10) 0.0144(5) Uani d . 1 1
C C7A 0.2315(3) 0.34639(13) 0.39013(11) 0.0158(5) Uani d . 1 1
C C8A 0.2124(4) 0.42097(13) 0.36420(11) 0.0185(5) Uani d . 1 1
H H8AA 0.2649 0.4567 0.3932 0.022 Uiso calc R 1 1
H H8AB 0.0817 0.4325 0.3573 0.022 Uiso calc R 1 1
C C9A 0.3114(4) 0.42501(14) 0.30467(12) 0.0238(6) Uani d . 1 1
H H9AA 0.2706 0.4685 0.2819 0.029 Uiso calc R 1 1
H H9AB 0.4442 0.4295 0.3131 0.029 Uiso calc R 1 1
C C10A 0.3524(4) 0.29054(14) 0.29338(11) 0.0207(5) Uani d . 1 1
H H10A 0.4886 0.2933 0.2932 0.025 Uiso calc R 1 1
C C11A 0.2923(3) 0.28910(13) 0.35792(11) 0.0171(5) Uani d . 1 1
C C12A 0.0208(4) 0.41291(14) 0.61312(12) 0.0230(5) Uani d . 1 1
H H12A -0.0174 0.4248 0.6542 0.034 Uiso calc R 1 1
H H12B -0.0766 0.4259 0.5838 0.034 Uiso calc R 1 1
H H12C 0.1316 0.4400 0.6040 0.034 Uiso calc R 1 1
C C13A 0.2905(4) 0.22674(15) 0.25513(12) 0.0269(6) Uani d . 1 1
H H13A 0.3437 0.1823 0.2720 0.040 Uiso calc R 1 1
H H13B 0.3306 0.2333 0.2135 0.040 Uiso calc R 1 1
H H13C 0.1571 0.2234 0.2552 0.040 Uiso calc R 1 1
O O1B 0.4468(3) 0.92386(9) -0.07206(8) 0.0229(4) Uani d . 1 1
N N1B 0.2155(3) 0.76370(11) 0.12185(9) 0.0168(4) Uani d . 1 1
H H1NB 0.1594 0.7771 0.1571 0.020 Uiso d R 1 1
N N2B 0.2106(3) 0.56588(11) 0.09296(9) 0.0180(4) Uani d . 1 1
H H2NB 0.1558 0.5268 0.1035 0.022 Uiso d R 1 1
H H3NB 0.3344 0.5618 0.0984 0.022 Uiso d R 1 1
C C1B 0.2720(3) 0.81144(13) 0.07788(11) 0.0159(5) Uani d . 1 1
C C2B 0.2923(3) 0.88670(13) 0.07965(11) 0.0191(5) Uani d . 1 1
H H2BA 0.2675 0.9133 0.1153 0.023 Uiso calc R 1 1
C C3B 0.3491(3) 0.92074(13) 0.02824(12) 0.0205(5) Uani d . 1 1
H H3BA 0.3615 0.9718 0.0282 0.025 Uiso calc R 1 1
C C4B 0.3893(3) 0.88144(13) -0.02451(11) 0.0184(5) Uani d . 1 1
C C5B 0.3702(3) 0.80745(13) -0.02703(11) 0.0164(5) Uani d . 1 1
H H5BA 0.3975 0.7813 -0.0627 0.020 Uiso calc R 1 1
C C6B 0.3089(3) 0.77191(12) 0.02494(11) 0.0147(5) Uani d . 1 1
C C7B 0.2684(3) 0.69762(12) 0.03832(10) 0.0142(4) Uani d . 1 1
C C8B 0.2740(4) 0.63242(12) -0.00178(11) 0.0169(5) Uani d . 1 1
H H8BA 0.4020 0.6169 -0.0066 0.020 Uiso calc R 1 1
H H8BB 0.2218 0.6443 -0.0424 0.020 Uiso calc R 1 1
C C9B 0.1652(4) 0.57181(13) 0.02624(11) 0.0183(5) Uani d . 1 1
H H9BA 0.0331 0.5814 0.0202 0.022 Uiso calc R 1 1
H H9BB 0.1937 0.5256 0.0060 0.022 Uiso calc R 1 1
C C10B 0.1468(4) 0.62980(13) 0.12931(11) 0.0185(5) Uani d . 1 1
H H10B 0.0104 0.6301 0.1288 0.022 Uiso calc R 1 1
C C11B 0.2120(3) 0.69530(12) 0.09674(11) 0.0151(5) Uani d . 1 1
C C12B 0.4831(4) 0.88787(15) -0.12753(11) 0.0237(6) Uani d . 1 1
H H12D 0.5254 0.9230 -0.1572 0.036 Uiso calc R 1 1
H H12E 0.3713 0.8647 -0.1431 0.036 Uiso calc R 1 1
H H12F 0.5775 0.8512 -0.1204 0.036 Uiso calc R 1 1
C C13B 0.2165(4) 0.62126(15) 0.19426(11) 0.0264(6) Uani d . 1 1
H H13D 0.1824 0.6638 0.2179 0.040 Uiso calc R 1 1
H H13E 0.3497 0.6165 0.1949 0.040 Uiso calc R 1 1
H H13F 0.1626 0.5780 0.2120 0.040 Uiso calc R 1 1
O O1WA 0.8196(3) 0.25435(10) 0.67829(9) 0.0288(4) Uani d . 1 1
H H1WA 0.7555 0.2236 0.6529 0.043 Uiso d R 1 1
H H2WA 0.9016 0.2780 0.6552 0.043 Uiso d R 1 1
O O1WB 0.1004(3) 0.83525(10) 0.22985(8) 0.0238(4) Uani d . 1 1
H H1WB 0.1204 0.8048 0.2610 0.036 Uiso d R 1 1
H H2WB 0.1576 0.8790 0.2333 0.036 Uiso d R 1 1

loop_
_atom_site_aniso_label
_atom_site_aniso_U_11
_atom_site_aniso_U_22
_atom_site_aniso_U_33
_atom_site_aniso_U_12
_atom_site_aniso_U_13
_atom_site_aniso_U_23
Zn1 0.01490(14) 0.01365(13) 0.01579(13) -0.00034(11) 0.00312(10) -0.00027(11)
Cl1 0.0148(3) 0.0147(3) 0.0234(3) -0.0003(2) 0.0051(2) -0.0018(2)
Cl2 0.0292(4) 0.0285(3) 0.0183(3) 0.0008(3) 0.0031(3) 0.0068(2)
Cl3 0.0213(3) 0.0158(3) 0.0253(3) -0.0025(2) 0.0016(2) -0.0045(2)
Cl4 0.0188(3) 0.0236(3) 0.0227(3) 0.0068(2) 0.0071(2) 0.0033(2)
O1A 0.0264(10) 0.0188(9) 0.0174(8) -0.0001(7) 0.0028(7) -0.0022(7)
N1A 0.0194(11) 0.0140(9) 0.0170(10) 0.0017(8) 0.0025(8) -0.0022(8)
N2A 0.0198(11) 0.0235(11) 0.0187(10) -0.0003(9) 0.0060(9) 0.0052(9)
C1A 0.0131(11) 0.0148(11) 0.0188(11) -0.0012(9) 0.0022(9) -0.0009(9)
C2A 0.0180(12) 0.0133(11) 0.0216(12) -0.0014(9) 0.0001(10) 0.0007(9)
C3A 0.0169(12) 0.0197(12) 0.0181(12) -0.0028(10) -0.0003(10) 0.0027(9)
C4A 0.0126(11) 0.0198(12) 0.0159(11) -0.0026(9) -0.0003(9) -0.0039(9)
C5A 0.0131(11) 0.0149(11) 0.0197(11) 0.0003(9) -0.0002(9) -0.0014(9)
C6A 0.0131(11) 0.0138(11) 0.0162(11) -0.0006(9) -0.0002(9) 0.0003(9)
C7A 0.0133(11) 0.0157(11) 0.0184(11) 0.0000(9) 0.0014(9) 0.0007(9)
C8A 0.0209(13) 0.0146(11) 0.0201(12) 0.0002(10) 0.0027(10) 0.0033(9)
C9A 0.0276(15) 0.0175(12) 0.0265(13) -0.0042(11) 0.0062(11) 0.0026(10)
C10A 0.0208(13) 0.0217(12) 0.0199(12) 0.0037(10) 0.0057(10) 0.0012(10)
C11A 0.0167(12) 0.0175(11) 0.0169(11) -0.0006(9) 0.0003(9) 0.0019(9)
C12A 0.0260(14) 0.0220(13) 0.0210(12) 0.0003(11) 0.0016(11) -0.0061(10)
C13A 0.0337(16) 0.0270(14) 0.0200(13) 0.0043(12) 0.0016(11) -0.0026(11)
O1B 0.0268(10) 0.0170(9) 0.0251(9) -0.0034(8) 0.0033(8) 0.0067(7)
N1B 0.0173(11) 0.0159(10) 0.0174(10) -0.0013(8) 0.0049(8) -0.0034(8)
N2B 0.0201(11) 0.0141(9) 0.0202(10) -0.0042(8) 0.0044(8) 0.0002(8)
C1B 0.0120(11) 0.0157(11) 0.0199(12) -0.0002(9) -0.0003(9) -0.0020(9)
C2B 0.0174(12) 0.0161(11) 0.0239(13) 0.0016(9) -0.0003(10) -0.0051(10)
C3B 0.0171(13) 0.0143(11) 0.0299(13) 0.0005(9) -0.0020(10) 0.0014(10)
C4B 0.0135(11) 0.0170(11) 0.0246(12) -0.0021(9) -0.0004(10) 0.0056(10)
C5B 0.0127(11) 0.0179(11) 0.0186(11) -0.0002(9) 0.0011(9) 0.0005(9)
C6B 0.0108(11) 0.0143(11) 0.0190(11) 0.0012(9) -0.0001(9) 0.0005(9)
C7B 0.0133(11) 0.0142(11) 0.0150(11) -0.0012(9) 0.0006(9) -0.0015(9)
C8B 0.0200(12) 0.0158(11) 0.0150(11) -0.0025(9) 0.0030(9) -0.0004(9)
C9B 0.0225(13) 0.0141(11) 0.0183(12) -0.0032(10) 0.0016(10) -0.0026(9)
C10B 0.0199(13) 0.0173(11) 0.0185(12) -0.0032(10) 0.0051(10) -0.0022(9)
C11B 0.0130(11) 0.0143(11) 0.0181(11) -0.0009(9) 0.0024(9) -0.0015(9)
C12B 0.0234(14) 0.0252(13) 0.0225(13) -0.0031(11) 0.0013(11) 0.0082(11)
C13B 0.0355(16) 0.0261(14) 0.0179(12) -0.0035(12) 0.0032(11) 0.0007(10)
O1WA 0.0327(12) 0.0249(10) 0.0289(10) -0.0012(9) 0.0048(9) 0.0014(8)
O1WB 0.0274(10) 0.0238(9) 0.0202(9) -0.0009(8) 0.0034(8) -0.0021(7)

loop_
_atom_type_symbol
_atom_type_description
_atom_type_scat_dispersion_real
_atom_type_scat_dispersion_imag
_atom_type_scat_source
C C 0.0033 0.0016 'International Tables Vol C Tables 4.2.6.8 and 6.1.1.4'
H H 0.0000 0.0000 'International Tables Vol C Tables 4.2.6.8 and 6.1.1.4'
N N 0.0061 0.0033 'International Tables Vol C Tables 4.2.6.8 and 6.1.1.4'
O O 0.0106 0.0060 'International Tables Vol C Tables 4.2.6.8 and 6.1.1.4'
Cl Cl 0.1484 0.1585 'International Tables Vol C Tables 4.2.6.8 and 6.1.1.4'
Zn Zn 0.2839 1.4301 'International Tables Vol C Tables 4.2.6.8 and 6.1.1.4'

loop_
_geom_angle_atom_site_label_1
_geom_angle_atom_site_label_2
_geom_angle_atom_site_label_3
_geom_angle
Cl2 Zn1 Cl3 112.72(3)
Cl2 Zn1 Cl4 110.40(3)
Cl3 Zn1 Cl4 108.12(3)
Cl2 Zn1 Cl1 106.12(3)
Cl3 Zn1 Cl1 108.45(2)
Cl4 Zn1 Cl1 111.03(2)
C4A O1A C12A 116.52(19)
C11A N1A C1A 108.04(19)
C11A N1A H1NA 124.2
C1A N1A H1NA 127.7
C9A N2A C10A 114.4(2)
C9A N2A H2NA 110.9
C10A N2A H2NA 105.6
C9A N2A H3NA 112.3
C10A N2A H3NA 105.3
H2NA N2A H3NA 107.8
N1A C1A C2A 130.4(2)
N1A C1A C6A 107.8(2)
C2A C1A C6A 121.8(2)
C3A C2A C1A 117.9(2)
C3A C2A H2AA 121.1
C1A C2A H2AA 121.1
C2A C3A C4A 120.9(2)
C2A C3A H3AA 119.6
C4A C3A H3AA 119.6
C5A C4A O1A 124.2(2)
C5A C4A C3A 122.0(2)
O1A C4A C3A 113.8(2)
C4A C5A C6A 117.5(2)
C4A C5A H5AA 121.2
C6A C5A H5AA 121.2
C5A C6A C1A 119.9(2)
C5A C6A C7A 133.2(2)
C1A C6A C7A 106.8(2)
C11A C7A C6A 106.9(2)
C11A C7A C8A 123.2(2)
C6A C7A C8A 129.9(2)
C7A C8A C9A 109.5(2)
C7A C8A H8AA 109.8
C9A C8A H8AA 109.8
C7A C8A H8AB 109.8
C9A C8A H8AB 109.8
H8AA C8A H8AB 108.2
N2A C9A C8A 111.0(2)
N2A C9A H9AA 109.4
C8A C9A H9AA 109.4
N2A C9A H9AB 109.4
C8A C9A H9AB 109.4
H9AA C9A H9AB 108.0
C11A C10A N2A 105.33(19)
C11A C10A C13A 115.0(2)
N2A C10A C13A 109.9(2)
C11A C10A H10A 108.8
N2A C10A H10A 108.8
C13A C10A H10A 108.8
C7A C11A N1A 110.4(2)
C7A C11A C10A 126.2(2)
N1A C11A C10A 123.4(2)
O1A C12A H12A 109.5
O1A C12A H12B 109.5
H12A C12A H12B 109.5
O1A C12A H12C 109.5
H12A C12A H12C 109.5
H12B C12A H12C 109.5
C10A C13A H13A 109.5
C10A C13A H13B 109.5
H13A C13A H13B 109.5
C10A C13A H13C 109.5
H13A C13A H13C 109.5
H13B C13A H13C 109.5
C4B O1B C12B 116.91(19)
C11B N1B C1B 107.89(19)
C11B N1B H1NB 125.4
C1B N1B H1NB 124.6
C9B N2B C10B 113.50(19)
C9B N2B H2NB 103.4
C10B N2B H2NB 111.2
C9B N2B H3NB 109.1
C10B N2B H3NB 108.4
H2NB N2B H3NB 111.2
N1B C1B C2B 130.5(2)
N1B C1B C6B 108.4(2)
C2B C1B C6B 121.1(2)
C3B C2B C1B 117.9(2)
C3B C2B H2BA 121.0
C1B C2B H2BA 121.0
C2B C3B C4B 121.3(2)
C2B C3B H3BA 119.3
C4B C3B H3BA 119.3
C5B C4B O1B 124.5(2)
C5B C4B C3B 121.5(2)
O1B C4B C3B 114.0(2)
C4B C5B C6B 117.8(2)
C4B C5B H5BA 121.1
C6B C5B H5BA 121.1
C5B C6B C1B 120.3(2)
C5B C6B C7B 133.4(2)
C1B C6B C7B 106.3(2)
C11B C7B C6B 107.0(2)
C11B C7B C8B 123.1(2)
C6B C7B C8B 129.8(2)
C7B C8B C9B 109.41(19)
C7B C8B H8BA 109.8
C9B C8B H8BA 109.8
C7B C8B H8BB 109.8
C9B C8B H8BB 109.8
H8BA C8B H8BB 108.2
N2B C9B C8B 110.3(2)
N2B C9B H9BA 109.6
C8B C9B H9BA 109.6
N2B C9B H9BB 109.6
C8B C9B H9BB 109.6
H9BA C9B H9BB 108.1
C11B C10B N2B 105.84(18)
C11B C10B C13B 115.8(2)
N2B C10B C13B 108.6(2)
C11B C10B H10B 108.8
N2B C10B H10B 108.8
C13B C10B H10B 108.8
C7B C11B N1B 110.3(2)
C7B C11B C10B 126.0(2)
N1B C11B C10B 123.6(2)
O1B C12B H12D 109.5
O1B C12B H12E 109.5
H12D C12B H12E 109.5
O1B C12B H12F 109.5
H12D C12B H12F 109.5
H12E C12B H12F 109.5
C10B C13B H13D 109.5
C10B C13B H13E 109.5
H13D C13B H13E 109.5
C10B C13B H13F 109.5
H13D C13B H13F 109.5
H13E C13B H13F 109.5
H1WA O1WA H2WA 107.0
H1WB O1WB H2WB 115.3

loop_
_geom_bond_atom_site_label_1
_geom_bond_atom_site_label_2
_geom_bond_distance
Zn1 Cl2 2.2554(7)
Zn1 Cl3 2.2739(7)
Zn1 Cl4 2.2763(7)
Zn1 Cl1 2.2802(6)
O1A C4A 1.391(3)
O1A C12A 1.432(3)
N1A C11A 1.382(3)
N1A C1A 1.383(3)
N1A H1NA 0.8963
N2A C9A 1.493(3)
N2A C10A 1.505(3)
N2A H2NA 0.8004
N2A H3NA 0.8857
C1A C2A 1.393(3)
C1A C6A 1.412(3)
C2A C3A 1.375(3)
C2A H2AA 0.9500
C3A C4A 1.412(3)
C3A H3AA 0.9500
C4A C5A 1.381(3)
C5A C6A 1.408(3)
C5A H5AA 0.9500
C6A C7A 1.434(3)
C7A C11A 1.358(3)
C7A C8A 1.500(3)
C8A C9A 1.519(3)
C8A H8AA 0.9900
C8A H8AB 0.9900
C9A H9AA 0.9900
C9A H9AB 0.9900
C10A C11A 1.501(3)
C10A C13A 1.514(4)
C10A H10A 1.0000
C12A H12A 0.9800
C12A H12B 0.9800
C12A H12C 0.9800
C13A H13A 0.9800
C13A H13B 0.9800
C13A H13C 0.9800
O1B C4B 1.385(3)
O1B C12B 1.425(3)
N1B C11B 1.382(3)
N1B C1B 1.384(3)
N1B H1NB 0.9238
N2B C9B 1.504(3)
N2B C10B 1.511(3)
N2B H2NB 0.8624
N2B H3NB 0.9155
C1B C2B 1.402(3)
C1B C6B 1.410(3)
C2B C3B 1.372(3)
C2B H2BA 0.9500
C3B C4B 1.410(4)
C3B H3BA 0.9500
C4B C5B 1.378(3)
C5B C6B 1.406(3)
C5B H5BA 0.9500
C6B C7B 1.439(3)
C7B C11B 1.364(3)
C7B C8B 1.498(3)
C8B C9B 1.518(3)
C8B H8BA 0.9900
C8B H8BB 0.9900
C9B H9BA 0.9900
C9B H9BB 0.9900
C10B C11B 1.495(3)
C10B C13B 1.517(4)
C10B H10B 1.0000
C12B H12D 0.9800
C12B H12E 0.9800
C12B H12F 0.9800
C13B H13D 0.9800
C13B H13E 0.9800
C13B H13F 0.9800
O1WA H1WA 0.9187
O1WA H2WA 0.9097
O1WB H1WB 0.8973
O1WB H2WB 0.9144

loop_
_geom_hbond_atom_site_label_D
_geom_hbond_atom_site_label_H
_geom_hbond_atom_site_label_A
_geom_hbond_site_symmetry_A
_geom_hbond_distance_DH
_geom_hbond_distance_HA
_geom_hbond_distance_DA
_geom_hbond_angle_DHA
_geom_hbond_publ_flag
N1A H1NA Cl3 1_545 0.90 2.49 3.271(2) 146 yes
N2A H2NA Cl4 2_645 0.80 2.43 3.208(2) 164 yes
N2A H3NA O1WB 2_545 0.89 1.92 2.790(3) 166 yes
N1B H1NB O1WB . 0.92 1.99 2.872(3) 159 yes
N2B H2NB Cl1 2_545 0.86 2.28 3.141(2) 176 yes
N2B H3NB Cl3 2_645 0.92 2.32 3.231(2) 171 yes
O1WA H1WA Cl4 3_666 0.92 2.42 3.204(2) 143 yes
O1WA H2WA O1A 1_655 0.91 1.89 2.799(3) 173 yes
O1WB H1WB O1WA 3_666 0.90 1.78 2.672(3) 175 yes
O1WB H2WB Cl2 . 0.91 2.33 3.231(2) 169 yes
C12B H12E O1WA 2_655 0.98 2.58 3.487(3) 153 yes
C3B H3BA O1B 3_675 0.95 2.56 3.373(3) 143 yes

loop_
_geom_torsion_atom_site_label_1
_geom_torsion_atom_site_label_2
_geom_torsion_atom_site_label_3
_geom_torsion_atom_site_label_4
_geom_torsion
C11A N1A C1A C2A -177.6(3)
C11A N1A C1A C6A 1.2(3)
N1A C1A C2A C3A 179.4(2)
C6A C1A C2A C3A 0.7(4)
C1A C2A C3A C4A 0.3(4)
C12A O1A C4A C5A -3.6(3)
C12A O1A C4A C3A 175.7(2)
C2A C3A C4A C5A -1.0(4)
C2A C3A C4A O1A 179.7(2)
O1A C4A C5A C6A 179.9(2)
C3A C4A C5A C6A 0.7(4)
C4A C5A C6A C1A 0.2(3)
C4A C5A C6A C7A -178.5(3)
N1A C1A C6A C5A -179.9(2)
C2A C1A C6A C5A -0.9(4)
N1A C1A C6A C7A -0.9(3)
C2A C1A C6A C7A 178.1(2)
C5A C6A C7A C11A 179.1(3)
C1A C6A C7A C11A 0.2(3)
C5A C6A C7A C8A -0.5(5)
C1A C6A C7A C8A -179.3(2)
C11A C7A C8A C9A -13.4(3)
C6A C7A C8A C9A 166.1(3)
C10A N2A C9A C8A -66.4(3)
C7A C8A C9A N2A 43.0(3)
C9A N2A C10A C11A 49.5(3)
C9A N2A C10A C13A 174.0(2)
C6A C7A C11A N1A 0.5(3)
C8A C7A C11A N1A -179.9(2)
C6A C7A C11A C10A -178.3(2)
C8A C7A C11A C10A 1.2(4)
C1A N1A C11A C7A -1.1(3)
C1A N1A C11A C10A 177.8(2)
N2A C10A C11A C7A -18.0(3)
C13A C10A C11A C7A -139.1(3)
N2A C10A C11A N1A 163.3(2)
C13A C10A C11A N1A 42.1(4)
C11B N1B C1B C2B 177.7(3)
C11B N1B C1B C6B -1.5(3)
N1B C1B C2B C3B -179.1(3)
C6B C1B C2B C3B 0.0(4)
C1B C2B C3B C4B -1.2(4)
C12B O1B C4B C5B 1.9(4)
C12B O1B C4B C3B -177.7(2)
C2B C3B C4B C5B 1.2(4)
C2B C3B C4B O1B -179.3(2)
O1B C4B C5B C6B -179.5(2)
C3B C4B C5B C6B 0.0(4)
C4B C5B C6B C1B -1.1(4)
C4B C5B C6B C7B 177.8(3)
N1B C1B C6B C5B -179.6(2)
C2B C1B C6B C5B 1.1(4)
N1B C1B C6B C7B 1.2(3)
C2B C1B C6B C7B -178.1(2)
C5B C6B C7B C11B -179.5(3)
C1B C6B C7B C11B -0.4(3)
C5B C6B C7B C8B -2.2(5)
C1B C6B C7B C8B 176.8(2)
C11B C7B C8B C9B 14.5(3)
C6B C7B C8B C9B -162.4(2)
C10B N2B C9B C8B 67.6(3)
C7B C8B C9B N2B -45.0(3)
C9B N2B C10B C11B -49.5(3)
C9B N2B C10B C13B -174.4(2)
C6B C7B C11B N1B -0.5(3)
C8B C7B C11B N1B -178.0(2)
C6B C7B C11B C10B 176.8(2)
C8B C7B C11B C10B -0.7(4)
C1B N1B C11B C7B 1.3(3)
C1B N1B C11B C10B -176.1(2)
N2B C10B C11B C7B 17.2(3)
C13B C10B C11B C7B 137.5(3)
N2B C10B C11B N1B -165.8(2)
C13B C10B C11B N1B -45.5(3)
